data_4102226
loop_
_publ_author_name
'Arnab Rit'
'Tania Pape'
'F. Ekkehardt Hahn'

_publ_section_title
;
 Self-Assembly of Molecular Cylinders from Polycarbene Ligands and AgI or
 AuI
;
_journal_name_full 'Journal of the American Chemical Society'
_journal_page_first 4572
_journal_page_last 4573
_journal_paper_doi 10.1021/ja101490d
_journal_volume 132
_journal_year 2010
_chemical_formula_sum 'C72 H98 Ag4 F24 N18 P4'
_chemical_formula_weight 2227.04
_chemical_name_systematic
; 
 ? 
;
_space_group_IT_number 14
_symmetry_cell_setting monoclinic
_symmetry_space_group_name_Hall '-P 2yn'
_symmetry_space_group_name_H-M 'P 1 21/n 1'
_atom_sites_solution_hydrogens geom
_atom_sites_solution_primary direct
_atom_sites_solution_secondary difmap
_audit_creation_method SHELXL-97
_cell_angle_alpha 90.00
_cell_angle_beta 99.1950(10)
_cell_angle_gamma 90.00
_cell_formula_units_Z 4
_cell_length_a 13.6501(6)
_cell_length_b 34.1296(14)
_cell_length_c 20.1054(8)
_cell_measurement_reflns_used 900
_cell_measurement_temperature 153(2)
_cell_measurement_theta_max 22.5
_cell_measurement_theta_min 1
_cell_volume 9246.2(7)
_computing_cell_refinement 'APEX2(Bruker AXS, 2007)'
_computing_data_collection 'APEX2(Bruker AXS, 2007)'
_computing_data_reduction 'SAINT,SADABS (Bruker AXS, 2007 )'
_computing_molecular_graphics
;
ORTEP3,L.J. Farrugia, J. Appl. Cryst. (1997) 30, 565
;
_computing_structure_refinement
;
SHELXL-97, G. M. Sheldrick, Acta Cryst. (2008) A64, 112-122
;
_computing_structure_solution
;
SHELXS-97 , G. M. Sheldrick, Acta Cryst. (2008) A64, 112-122
;
_diffrn_ambient_temperature 153(2)
_diffrn_detector_area_resol_mean 80
_diffrn_measured_fraction_theta_full 1.000
_diffrn_measured_fraction_theta_max 1.000
_diffrn_measurement_device_type 'CCD area detector'
_diffrn_measurement_method 'Omega and Phi scans'
_diffrn_radiation_monochromator graphite
_diffrn_radiation_source 'rotating anode'
_diffrn_radiation_type MoK\a
_diffrn_radiation_wavelength 0.71073
_diffrn_reflns_av_R_equivalents 0.0728
_diffrn_reflns_av_sigmaI/netI 0.0656
_diffrn_reflns_limit_h_max 18
_diffrn_reflns_limit_h_min -18
_diffrn_reflns_limit_k_max 45
_diffrn_reflns_limit_k_min -45
_diffrn_reflns_limit_l_max 26
_diffrn_reflns_limit_l_min -26
_diffrn_reflns_number 94622
_diffrn_reflns_theta_full 28.00
_diffrn_reflns_theta_max 28.00
_diffrn_reflns_theta_min 1.19
_exptl_absorpt_coefficient_mu 1.002
_exptl_absorpt_correction_T_max 0.9706
_exptl_absorpt_correction_T_min 0.8403
_exptl_absorpt_correction_type multi-scan
_exptl_absorpt_process_details
; 
 Corrections were done with the SADABS program, utilizing the none merged
 raw data obtained from the integration process. Integration and final cell
 refinement were done with SAINT.

 SADABS reports ratio of Tmin/Tmax =  0.741672  

;
_exptl_crystal_colour colourless
_exptl_crystal_density_diffrn 1.600
_exptl_crystal_density_method 'not measured'
_exptl_crystal_description 'transparent stick'
_exptl_crystal_F_000 4480
_exptl_crystal_size_max 0.18
_exptl_crystal_size_mid 0.05
_exptl_crystal_size_min 0.03
_refine_diff_density_max 1.056
_refine_diff_density_min -0.788
_refine_diff_density_rms 0.112
_refine_ls_extinction_method none
_refine_ls_goodness_of_fit_ref 1.004
_refine_ls_hydrogen_treatment noref
_refine_ls_matrix_type full
_refine_ls_number_parameters 1108
_refine_ls_number_reflns 22312
_refine_ls_number_restraints 0
_refine_ls_restrained_S_all 1.004
_refine_ls_R_factor_all 0.0952
_refine_ls_R_factor_gt 0.0508
_refine_ls_shift/su_max 0.002
_refine_ls_shift/su_mean 0.000
_refine_ls_structure_factor_coef Fsqd
_refine_ls_weighting_details 'calc w=1/[\s^2^(Fo^2^)+(0.0496P)^2^+19.7467P] where P=(Fo^2^+2Fc^2^)/3'
_refine_ls_weighting_scheme calc
_refine_ls_wR_factor_gt 0.1093
_refine_ls_wR_factor_ref 0.1287
_reflns_number_gt 14468
_reflns_number_total 22312
_reflns_threshold_expression >2sigma(I)
_cod_data_source_file ja101490d_si_002.cif
_cod_data_source_block sad
_cod_database_code 4102226

loop_
_symmetry_equiv_pos_as_xyz
'x, y, z'
'-x+1/2, y+1/2, -z+1/2'
'-x, -y, -z'
'x-1/2, -y-1/2, z-1/2'

loop_
_atom_site_label
_atom_site_type_symbol
_atom_site_fract_x
_atom_site_fract_y
_atom_site_fract_z
_atom_site_U_iso_or_equiv
_atom_site_adp_type
_atom_site_occupancy
_atom_site_symmetry_multiplicity
_atom_site_calc_flag
_atom_site_refinement_flags
Ag1 Ag 0.77531(3) 0.203763(10) 0.233484(17) 0.02466(8) Uani 1 1 d .
Ag2 Ag 1.02692(2) 0.210471(10) 0.251597(17) 0.02456(8) Uani 1 1 d .
Ag3 Ag 1.00657(3) 0.381269(11) 0.242396(18) 0.02885(9) Uani 1 1 d .
Ag4 Ag 0.74925(3) 0.377879(11) 0.244342(18) 0.02956(9) Uani 1 1 d .
N1 N 0.8628(3) 0.21033(11) 0.10205(18) 0.0227(8) Uani 1 1 d .
N2 N 0.8612(3) 0.15013(11) 0.13071(19) 0.0265(8) Uani 1 1 d .
N3 N 1.0426(3) 0.25371(11) 0.11611(18) 0.0239(8) Uani 1 1 d .
N4 N 1.1673(3) 0.21634(12) 0.1468(2) 0.0285(9) Uani 1 1 d .
N5 N 0.8583(3) 0.37494(11) 0.10779(19) 0.0272(8) Uani 1 1 d .
N6 N 0.8947(3) 0.43434(12) 0.1315(2) 0.0349(10) Uani 1 1 d .
N7 N 0.6775(3) 0.33110(11) 0.11055(19) 0.0257(8) Uani 1 1 d .
N8 N 0.5608(3) 0.36437(12) 0.1420(2) 0.0320(9) Uani 1 1 d .
N9 N 0.7333(3) 0.25031(11) 0.36012(18) 0.0220(8) Uani 1 1 d .
N10 N 0.6121(3) 0.21296(11) 0.3221(2) 0.0276(9) Uani 1 1 d .
N11 N 0.9248(3) 0.21308(10) 0.37835(18) 0.0223(8) Uani 1 1 d .
N12 N 0.9658(3) 0.15417(11) 0.36001(19) 0.0259(8) Uani 1 1 d .
N13 N 1.0821(3) 0.34017(11) 0.37898(19) 0.0241(8) Uani 1 1 d .
N14 N 1.1906(3) 0.38018(12) 0.3549(2) 0.0315(9) Uani 1 1 d .
N15 N 0.8917(3) 0.37674(11) 0.37894(18) 0.0245(8) Uani 1 1 d .
N16 N 0.8452(3) 0.43550(11) 0.3568(2) 0.0308(9) Uani 1 1 d .
C1 C 0.8371(3) 0.18608(12) 0.1507(2) 0.0216(9) Uani 1 1 d .
C2 C 0.9022(3) 0.18951(14) 0.0530(2) 0.0291(10) Uani 1 1 d .
H2 H 0.9254 0.1999 0.0146 0.035 Uiso 1 1 calc R
C3 C 0.9007(4) 0.15179(15) 0.0710(2) 0.0320(11) Uani 1 1 d .
H3 H 0.9225 0.1302 0.0474 0.038 Uiso 1 1 calc R
C4 C 0.8615(3) 0.25190(13) 0.1070(2) 0.0229(9) Uani 1 1 d .
C5 C 0.9497(3) 0.27313(13) 0.1131(2) 0.0239(9) Uani 1 1 d .
C6 C 0.9470(3) 0.31371(14) 0.1145(2) 0.0266(10) Uani 1 1 d .
H6 H 1.0070 0.3282 0.1178 0.032 Uiso 1 1 calc R
C7 C 0.8581(3) 0.33324(13) 0.1110(2) 0.0261(10) Uani 1 1 d .
C8 C 0.7700(3) 0.31205(13) 0.1102(2) 0.0257(10) Uani 1 1 d .
C9 C 0.7716(3) 0.27152(13) 0.1074(2) 0.0243(9) Uani 1 1 d .
H9 H 0.7118 0.2571 0.1057 0.029 Uiso 1 1 calc R
C10 C 1.0814(3) 0.22825(13) 0.1655(2) 0.0233(9) Uani 1 1 d .
C11 C 1.1042(4) 0.25745(15) 0.0680(2) 0.0325(11) Uani 1 1 d .
H11 H 1.0934 0.2735 0.0289 0.039 Uiso 1 1 calc R
C12 C 1.1822(4) 0.23388(16) 0.0876(3) 0.0362(12) Uani 1 1 d .
H12 H 1.2373 0.2300 0.0649 0.043 Uiso 1 1 calc R
C13 C 0.9159(3) 0.39759(14) 0.1533(2) 0.0286(10) Uani 1 1 d .
C14 C 0.8012(4) 0.39719(15) 0.0587(3) 0.0379(13) Uani 1 1 d .
H14 H 0.7545 0.3878 0.0220 0.045 Uiso 1 1 calc R
C15 C 0.8249(4) 0.43461(16) 0.0733(3) 0.0454(14) Uani 1 1 d .
H15 H 0.7989 0.4570 0.0486 0.055 Uiso 1 1 calc R
C16 C 0.6577(4) 0.35640(14) 0.1593(2) 0.0293(10) Uani 1 1 d .
C17 C 0.5929(4) 0.32330(16) 0.0642(3) 0.0355(12) Uani 1 1 d .
H17 H 0.5878 0.3064 0.0263 0.043 Uiso 1 1 calc R
C18 C 0.5197(4) 0.34461(16) 0.0840(3) 0.0363(12) Uani 1 1 d .
H18 H 0.4526 0.3459 0.0623 0.044 Uiso 1 1 calc R
C19 C 0.8477(4) 0.11388(13) 0.1670(3) 0.0344(11) Uani 1 1 d .
H19A H 0.8352 0.1205 0.2128 0.041 Uiso 1 1 calc R
H19B H 0.9098 0.0984 0.1717 0.041 Uiso 1 1 calc R
C20 C 0.7636(4) 0.08908(15) 0.1327(3) 0.0425(13) Uani 1 1 d .
H20A H 0.7641 0.0638 0.1568 0.051 Uiso 1 1 calc R
H20B H 0.7746 0.0835 0.0862 0.051 Uiso 1 1 calc R
C21 C 0.6623(4) 0.10801(17) 0.1301(4) 0.0524(16) Uani 1 1 d .
H21A H 0.6547 0.1168 0.1759 0.063 Uiso 1 1 calc R
H21B H 0.6583 0.1314 0.1007 0.063 Uiso 1 1 calc R
C22 C 0.5782(5) 0.08052(19) 0.1039(4) 0.0630(19) Uani 1 1 d .
H22A H 0.5868 0.0708 0.0593 0.094 Uiso 1 1 calc R
H22B H 0.5149 0.0946 0.1004 0.094 Uiso 1 1 calc R
H22C H 0.5782 0.0584 0.1349 0.094 Uiso 1 1 calc R
C23 C 1.2343(4) 0.18711(16) 0.1841(3) 0.0375(12) Uani 1 1 d .
H23A H 1.2426 0.1929 0.2329 0.045 Uiso 1 1 calc R
H23B H 1.3004 0.1889 0.1699 0.045 Uiso 1 1 calc R
C24 C 1.1938(6) 0.1455(2) 0.1716(4) 0.079(2) Uani 1 1 d .
H24A H 1.2354 0.1276 0.2030 0.094 Uiso 1 1 calc R
H24B H 1.1260 0.1448 0.1831 0.094 Uiso 1 1 calc R
C25 C 1.1895(7) 0.1304(3) 0.1048(4) 0.090(3) Uani 1 1 d .
H25A H 1.2565 0.1314 0.0919 0.108 Uiso 1 1 calc R
H25B H 1.1450 0.1470 0.0728 0.108 Uiso 1 1 calc R
C26 C 1.1508(7) 0.0872(2) 0.0992(5) 0.099(3) Uani 1 1 d .
H26A H 1.1981 0.0702 0.1275 0.148 Uiso 1 1 calc R
H26B H 1.1441 0.0785 0.0522 0.148 Uiso 1 1 calc R
H26C H 1.0861 0.0858 0.1142 0.148 Uiso 1 1 calc R
C27 C 0.9462(4) 0.46924(15) 0.1640(3) 0.0462(14) Uani 1 1 d .
H27A H 0.9463 0.4679 0.2132 0.055 Uiso 1 1 calc R
H27B H 0.9095 0.4931 0.1467 0.055 Uiso 1 1 calc R
C28 C 1.0508(5) 0.47200(19) 0.1509(4) 0.0630(19) Uani 1 1 d .
H28A H 1.0843 0.4937 0.1783 0.076 Uiso 1 1 calc R
H28B H 1.0858 0.4474 0.1662 0.076 Uiso 1 1 calc R
C29 C 1.0605(7) 0.4786(3) 0.0806(4) 0.097(3) Uani 1 1 d .
H29A H 1.0314 0.5045 0.0664 0.117 Uiso 1 1 calc R
H29B H 1.0218 0.4584 0.0524 0.117 Uiso 1 1 calc R
C30 C 1.1693(8) 0.4776(3) 0.0673(5) 0.130(4) Uani 1 1 d .
H30A H 1.2044 0.5010 0.0865 0.195 Uiso 1 1 calc R
H30B H 1.1700 0.4768 0.0187 0.195 Uiso 1 1 calc R
H30C H 1.2024 0.4542 0.0884 0.195 Uiso 1 1 calc R
C31 C 0.5063(4) 0.39226(17) 0.1783(3) 0.0468(15) Uani 1 1 d .
H31A H 0.5288 0.3893 0.2274 0.056 Uiso 1 1 calc R
H31B H 0.4346 0.3860 0.1689 0.056 Uiso 1 1 calc R
C32 C 0.5213(8) 0.4338(2) 0.1586(5) 0.104(3) Uani 1 1 d .
H32A H 0.4807 0.4507 0.1837 0.124 Uiso 1 1 calc R
H32B H 0.5916 0.4406 0.1744 0.124 Uiso 1 1 calc R
C33 C 0.4983(13) 0.4444(3) 0.0881(7) 0.185(8) Uani 1 1 d .
H33A H 0.5629 0.4532 0.0770 0.222 Uiso 1 1 calc R
H33B H 0.4849 0.4189 0.0650 0.222 Uiso 1 1 calc R
C34 C 0.441(2) 0.4655(8) 0.0572(9) 0.46(3) Uani 1 1 d .
H34A H 0.3755 0.4532 0.0497 0.692 Uiso 1 1 calc .
H34B H 0.4618 0.4712 0.0137 0.692 Uiso 1 1 calc .
H34C H 0.4381 0.4900 0.0823 0.692 Uiso 1 1 calc .
C35 C 0.7036(3) 0.22334(13) 0.3109(2) 0.0251(10) Uani 1 1 d .
C36 C 0.6606(3) 0.25666(15) 0.4001(2) 0.0307(11) Uani 1 1 d .
H36 H 0.6637 0.2742 0.4371 0.037 Uiso 1 1 calc R
C37 C 0.5852(3) 0.23283(15) 0.3758(2) 0.0322(11) Uani 1 1 d .
H37 H 0.5243 0.2302 0.3925 0.039 Uiso 1 1 calc R
C38 C 0.8232(3) 0.27224(13) 0.3663(2) 0.0207(9) Uani 1 1 d .
C39 C 0.9153(3) 0.25462(13) 0.3723(2) 0.0218(9) Uani 1 1 d .
C40 C 0.9999(3) 0.27716(13) 0.3754(2) 0.0239(9) Uani 1 1 d .
H40 H 1.0628 0.2649 0.3777 0.029 Uiso 1 1 calc R
C41 C 0.9932(3) 0.31746(13) 0.3752(2) 0.0224(9) Uani 1 1 d .
C42 C 0.9012(3) 0.33549(13) 0.3736(2) 0.0244(10) Uani 1 1 d .
C43 C 0.8157(3) 0.31284(13) 0.3681(2) 0.0233(9) Uani 1 1 d .
H43 H 0.7527 0.3250 0.3656 0.028 Uiso 1 1 calc R
C44 C 0.9728(3) 0.19106(13) 0.3373(2) 0.0223(9) Uani 1 1 d .
C45 C 0.8870(3) 0.18985(14) 0.4252(2) 0.0266(10) Uani 1 1 d .
H45 H 0.8502 0.1984 0.4588 0.032 Uiso 1 1 calc R
C46 C 0.9129(3) 0.15318(14) 0.4135(2) 0.0288(10) Uani 1 1 d .
H46 H 0.8980 0.1305 0.4374 0.035 Uiso 1 1 calc R
C47 C 1.0986(3) 0.36705(14) 0.3322(2) 0.0274(10) Uani 1 1 d .
C48 C 1.1637(3) 0.33642(15) 0.4296(2) 0.0308(11) Uani 1 1 d .
H48 H 1.1701 0.3194 0.4674 0.037 Uiso 1 1 calc R
C49 C 1.2319(3) 0.36191(15) 0.4141(3) 0.0344(12) Uani 1 1 d .
H49 H 1.2961 0.3665 0.4391 0.041 Uiso 1 1 calc R
C50 C 0.8349(3) 0.39895(13) 0.3323(2) 0.0258(10) Uani 1 1 d .
C51 C 0.9383(4) 0.39940(15) 0.4326(3) 0.0351(12) Uani 1 1 d .
H51 H 0.9822 0.3907 0.4713 0.042 Uiso 1 1 calc R
C52 C 0.9074(4) 0.43626(15) 0.4176(3) 0.0389(13) Uani 1 1 d .
H52 H 0.9255 0.4588 0.4444 0.047 Uiso 1 1 calc R
C53 C 0.5481(4) 0.18447(16) 0.2806(3) 0.0361(12) Uani 1 1 d .
H53A H 0.5766 0.1789 0.2393 0.043 Uiso 1 1 calc R
H53B H 0.4817 0.1962 0.2667 0.043 Uiso 1 1 calc R
C54 C 0.5369(4) 0.14673(16) 0.3166(3) 0.0473(15) Uani 1 1 d .
H54A H 0.5141 0.1523 0.3600 0.057 Uiso 1 1 calc R
H54B H 0.6022 0.1335 0.3267 0.057 Uiso 1 1 calc R
C55 C 0.4633(5) 0.11965(18) 0.2749(4) 0.065(2) Uani 1 1 d .
H55A H 0.3995 0.1337 0.2628 0.078 Uiso 1 1 calc R
H55B H 0.4882 0.1134 0.2325 0.078 Uiso 1 1 calc R
C56 C 0.4448(6) 0.0822(2) 0.3092(6) 0.115(4) Uani 1 1 d .
H56A H 0.5034 0.0653 0.3120 0.172 Uiso 1 1 calc R
H56B H 0.3874 0.0688 0.2833 0.172 Uiso 1 1 calc R
H56C H 0.4315 0.0878 0.3547 0.172 Uiso 1 1 calc R
C57 C 1.0127(4) 0.12000(14) 0.3334(3) 0.0326(11) Uani 1 1 d .
H57A H 1.0464 0.1284 0.2957 0.039 Uiso 1 1 calc R
H57B H 0.9609 0.1007 0.3156 0.039 Uiso 1 1 calc R
C58 C 1.0877(4) 0.10074(16) 0.3876(3) 0.0452(14) Uani 1 1 d .
H58A H 1.1320 0.1211 0.4112 0.054 Uiso 1 1 calc R
H58B H 1.0523 0.0880 0.4211 0.054 Uiso 1 1 calc R
C59 C 1.1494(10) 0.0706(3) 0.3583(6) 0.176(8) Uani 1 1 d .
H59A H 1.2126 0.0842 0.3557 0.212 Uiso 1 1 calc R
H59B H 1.1653 0.0509 0.3947 0.212 Uiso 1 1 calc R
C60 C 1.1343(13) 0.0510(5) 0.3069(7) 0.214(9) Uani 1 1 d .
H60A H 1.1026 0.0262 0.3160 0.322 Uiso 1 1 calc R
H60B H 1.1975 0.0456 0.2914 0.322 Uiso 1 1 calc R
H60C H 1.0906 0.0655 0.2719 0.322 Uiso 1 1 calc R
C61 C 1.2409(4) 0.41119(16) 0.3218(3) 0.0412(13) Uani 1 1 d .
H61A H 1.3085 0.4022 0.3175 0.049 Uiso 1 1 calc R
H61B H 1.2041 0.4154 0.2758 0.049 Uiso 1 1 calc R
C62 C 1.2479(12) 0.4476(3) 0.3574(7) 0.184(8) Uani 1 1 d .
H62A H 1.3077 0.4448 0.3921 0.221 Uiso 1 1 calc R
H62B H 1.2658 0.4669 0.3246 0.221 Uiso 1 1 calc R
C63 C 1.1823(10) 0.4665(3) 0.3890(7) 0.149(6) Uani 1 1 d .
H63A H 1.1350 0.4459 0.3979 0.179 Uiso 1 1 calc R
H63B H 1.2204 0.4734 0.4335 0.179 Uiso 1 1 calc R
C64 C 1.1277(11) 0.4966(5) 0.3717(13) 0.348(18) Uani 1 1 d .
H64A H 1.1700 0.5195 0.3684 0.522 Uiso 1 1 calc R
H64B H 1.0850 0.5016 0.4057 0.522 Uiso 1 1 calc R
H64C H 1.0864 0.4918 0.3280 0.522 Uiso 1 1 calc R
C65 C 0.7925(4) 0.46999(14) 0.3235(3) 0.0361(12) Uani 1 1 d .
H65A H 0.7846 0.4666 0.2740 0.043 Uiso 1 1 calc R
H65B H 0.8331 0.4938 0.3355 0.043 Uiso 1 1 calc R
C66 C 0.6911(4) 0.47571(15) 0.3439(3) 0.0396(13) Uani 1 1 d .
H66A H 0.6574 0.4977 0.3175 0.047 Uiso 1 1 calc R
H66B H 0.6511 0.4518 0.3317 0.047 Uiso 1 1 calc R
C67 C 0.6924(5) 0.48394(17) 0.4175(3) 0.0491(15) Uani 1 1 d .
H67A H 0.7392 0.5057 0.4315 0.059 Uiso 1 1 calc R
H67B H 0.7170 0.4605 0.4439 0.059 Uiso 1 1 calc R
C68 C 0.5906(5) 0.4948(2) 0.4336(4) 0.073(2) Uani 1 1 d .
H68A H 0.5666 0.5185 0.4085 0.110 Uiso 1 1 calc R
H68B H 0.5956 0.4998 0.4821 0.110 Uiso 1 1 calc R
H68C H 0.5442 0.4732 0.4207 0.110 Uiso 1 1 calc R
P1 P 0.53277(11) 0.36615(5) 0.39445(8) 0.0417(4) Uani 1 1 d .
F1 F 0.5813(3) 0.34191(11) 0.33963(18) 0.0598(10) Uani 1 1 d .
F2 F 0.4817(3) 0.39006(10) 0.44809(17) 0.0583(9) Uani 1 1 d .
F3 F 0.5063(3) 0.40171(12) 0.34292(19) 0.0750(12) Uani 1 1 d .
F4 F 0.4299(3) 0.34698(14) 0.3673(3) 0.0920(16) Uani 1 1 d .
F5 F 0.5605(4) 0.33286(12) 0.4480(2) 0.0924(16) Uani 1 1 d .
F6 F 0.6357(3) 0.38697(14) 0.4201(2) 0.0851(13) Uani 1 1 d .
P2 P 0.76959(11) 0.05028(4) 0.33694(8) 0.0421(3) Uani 1 1 d .
F7 F 0.7644(2) 0.09573(9) 0.31918(18) 0.0510(8) Uani 1 1 d .
F8 F 0.6807(3) 0.04203(10) 0.27644(18) 0.0587(9) Uani 1 1 d .
F9 F 0.8475(3) 0.04485(11) 0.2854(2) 0.0663(11) Uani 1 1 d .
F10 F 0.6917(3) 0.05566(12) 0.38682(19) 0.0658(10) Uani 1 1 d .
F11 F 0.8588(3) 0.05837(11) 0.39675(18) 0.0607(10) Uani 1 1 d .
F12 F 0.7752(3) 0.00474(10) 0.3535(2) 0.0762(13) Uani 1 1 d .
P3 P 0.48104(10) 0.20815(4) 0.07279(7) 0.0361(3) Uani 1 1 d .
F13 F 0.5178(3) 0.17427(10) 0.02821(17) 0.0537(9) Uani 1 1 d .
F14 F 0.5853(2) 0.20882(12) 0.11964(17) 0.0628(11) Uani 1 1 d .
F15 F 0.4453(3) 0.17563(13) 0.12059(18) 0.0711(12) Uani 1 1 d .
F16 F 0.4394(4) 0.24038(14) 0.1167(2) 0.0993(17) Uani 1 1 d .
F17 F 0.3762(3) 0.20626(14) 0.02467(19) 0.0803(14) Uani 1 1 d .
F18 F 0.5192(4) 0.23964(11) 0.02437(17) 0.0767(13) Uani 1 1 d .
P4 P 0.29109(11) 0.20421(5) 0.40393(7) 0.0447(4) Uani 1 1 d .
F19 F 0.3583(3) 0.20984(16) 0.3496(2) 0.0902(16) Uani 1 1 d .
F20 F 0.2224(3) 0.17519(14) 0.3537(2) 0.0914(15) Uani 1 1 d .
F21 F 0.3580(4) 0.23179(19) 0.4525(2) 0.130(2) Uani 1 1 d .
F22 F 0.2232(4) 0.23695(19) 0.3685(4) 0.144(3) Uani 1 1 d .
F23 F 0.2248(5) 0.1952(3) 0.4563(3) 0.208(5) Uani 1 1 d .
F24 F 0.3548(6) 0.1706(2) 0.4357(4) 0.197(4) Uani 1 1 d .
N71 N 0.7644(6) 0.1495(3) 0.5267(4) 0.121(3) Uani 1 1 d .
C71 C 0.6877(7) 0.1373(2) 0.5161(4) 0.073(2) Uani 1 1 d .
C72 C 0.5859(7) 0.1206(3) 0.5026(5) 0.097(3) Uani 1 1 d .
H72A H 0.5828 0.1004 0.4675 0.146 Uiso 1 1 calc R
H72B H 0.5382 0.1414 0.4873 0.146 Uiso 1 1 calc R
H72C H 0.5697 0.1088 0.5439 0.146 Uiso 1 1 calc R
N81 N 0.1901(6) 0.3421(3) 0.1815(4) 0.114(3) Uani 1 1 d .
C81 C 0.2519(7) 0.3220(3) 0.2042(4) 0.081(3) Uani 1 1 d .
C82 C 0.3323(8) 0.2960(3) 0.2328(5) 0.105(3) Uani 1 1 d .
H82A H 0.3467 0.2776 0.1981 0.158 Uiso 1 1 calc R
H82B H 0.3125 0.2813 0.2703 0.158 Uiso 1 1 calc R
H82C H 0.3917 0.3115 0.2491 0.158 Uiso 1 1 calc R

loop_
_atom_site_aniso_label
_atom_site_aniso_U_11
_atom_site_aniso_U_22
_atom_site_aniso_U_33
_atom_site_aniso_U_23
_atom_site_aniso_U_13
_atom_site_aniso_U_12
Ag1 0.02612(17) 0.02576(18) 0.02302(17) -0.00237(14) 0.00669(13) -0.00182(14)
Ag2 0.02461(17) 0.02573(19) 0.02434(17) 0.00323(14) 0.00696(13) 0.00386(14)
Ag3 0.02811(18) 0.02748(19) 0.02953(19) 0.00421(15) 0.00026(14) -0.00194(15)
Ag4 0.03373(19) 0.02757(19) 0.02564(18) -0.00285(15) -0.00058(14) 0.00631(16)
N1 0.0176(17) 0.025(2) 0.0257(19) -0.0020(16) 0.0042(15) 0.0015(15)
N2 0.031(2) 0.020(2) 0.028(2) -0.0026(16) 0.0012(17) 0.0009(16)
N3 0.0225(19) 0.028(2) 0.0222(19) 0.0029(16) 0.0069(15) 0.0029(16)
N4 0.0214(19) 0.036(2) 0.029(2) 0.0012(17) 0.0062(16) 0.0042(17)
N5 0.030(2) 0.022(2) 0.028(2) 0.0016(16) -0.0004(16) 0.0024(16)
N6 0.037(2) 0.023(2) 0.042(3) -0.0003(18) -0.003(2) 0.0035(18)
N7 0.025(2) 0.025(2) 0.026(2) 0.0004(16) 0.0020(16) 0.0051(16)
N8 0.030(2) 0.039(2) 0.026(2) -0.0010(18) 0.0002(17) 0.0144(18)
N9 0.0190(18) 0.0227(19) 0.0247(19) -0.0015(15) 0.0043(15) -0.0006(15)
N10 0.0226(19) 0.032(2) 0.029(2) -0.0027(17) 0.0044(16) -0.0077(16)
N11 0.0205(18) 0.0216(19) 0.0253(19) 0.0026(15) 0.0048(15) 0.0017(15)
N12 0.026(2) 0.024(2) 0.027(2) 0.0035(16) 0.0016(16) 0.0050(16)
N13 0.0183(18) 0.027(2) 0.026(2) 0.0017(16) 0.0002(15) -0.0013(15)
N14 0.023(2) 0.035(2) 0.036(2) 0.0009(19) 0.0053(17) -0.0057(17)
N15 0.0229(19) 0.023(2) 0.026(2) -0.0031(16) 0.0010(15) -0.0003(16)
N16 0.035(2) 0.023(2) 0.034(2) 0.0004(17) 0.0047(18) 0.0039(17)
C1 0.021(2) 0.019(2) 0.024(2) 0.0015(17) 0.0022(17) -0.0007(17)
C2 0.031(3) 0.031(3) 0.027(2) -0.003(2) 0.011(2) 0.003(2)
C3 0.036(3) 0.030(3) 0.031(3) -0.009(2) 0.009(2) 0.007(2)
C4 0.025(2) 0.024(2) 0.019(2) 0.0003(18) 0.0018(17) -0.0010(18)
C5 0.022(2) 0.030(3) 0.019(2) 0.0024(18) 0.0035(17) 0.0031(19)
C6 0.026(2) 0.026(2) 0.027(2) 0.0052(19) 0.0029(19) -0.0007(19)
C7 0.031(2) 0.023(2) 0.024(2) 0.0031(18) 0.0024(19) 0.0049(19)
C8 0.025(2) 0.026(2) 0.026(2) 0.0007(19) 0.0008(19) 0.0049(19)
C9 0.021(2) 0.027(2) 0.025(2) -0.0008(19) 0.0033(18) -0.0012(18)
C10 0.019(2) 0.027(2) 0.025(2) -0.0002(18) 0.0058(18) 0.0008(18)
C11 0.031(3) 0.039(3) 0.029(3) 0.008(2) 0.012(2) 0.003(2)
C12 0.025(2) 0.052(3) 0.033(3) 0.002(2) 0.010(2) 0.001(2)
C13 0.025(2) 0.027(3) 0.033(3) -0.004(2) 0.005(2) -0.0013(19)
C14 0.041(3) 0.028(3) 0.038(3) 0.009(2) -0.014(2) 0.001(2)
C15 0.048(3) 0.031(3) 0.052(4) 0.011(3) -0.008(3) 0.005(3)
C16 0.034(3) 0.024(2) 0.030(3) 0.000(2) 0.003(2) 0.006(2)
C17 0.027(3) 0.044(3) 0.033(3) -0.009(2) 0.000(2) 0.002(2)
C18 0.027(3) 0.044(3) 0.037(3) -0.005(2) 0.001(2) 0.009(2)
C19 0.043(3) 0.019(2) 0.039(3) 0.006(2) 0.001(2) 0.006(2)
C20 0.052(3) 0.027(3) 0.045(3) 0.005(2) -0.003(3) -0.001(2)
C21 0.044(3) 0.033(3) 0.074(4) 0.011(3) -0.007(3) -0.004(3)
C22 0.054(4) 0.048(4) 0.078(5) 0.014(3) -0.016(3) -0.010(3)
C23 0.031(3) 0.043(3) 0.038(3) 0.003(2) 0.001(2) 0.013(2)
C24 0.090(6) 0.062(5) 0.076(5) 0.012(4) -0.011(4) 0.047(4)
C25 0.097(7) 0.092(7) 0.076(6) -0.005(5) -0.002(5) 0.026(5)
C26 0.120(8) 0.057(5) 0.109(7) -0.015(5) -0.012(6) -0.004(5)
C27 0.048(3) 0.024(3) 0.061(4) -0.007(3) -0.009(3) 0.003(2)
C28 0.073(5) 0.039(4) 0.072(5) -0.001(3) -0.004(4) -0.012(3)
C29 0.128(8) 0.075(6) 0.084(6) 0.014(5) 0.004(6) -0.044(6)
C30 0.128(9) 0.156(10) 0.115(9) -0.023(7) 0.046(7) -0.086(8)
C31 0.051(3) 0.053(4) 0.038(3) -0.008(3) 0.012(3) 0.025(3)
C32 0.162(9) 0.060(5) 0.104(7) 0.006(5) 0.067(7) 0.052(6)
C33 0.34(2) 0.090(8) 0.158(12) 0.062(8) 0.138(14) 0.109(11)
C34 0.62(5) 0.51(4) 0.172(17) -0.14(2) -0.20(2) 0.48(4)
C35 0.024(2) 0.026(2) 0.025(2) -0.0009(19) 0.0037(18) -0.0014(19)
C36 0.023(2) 0.038(3) 0.033(3) -0.008(2) 0.010(2) -0.003(2)
C37 0.024(2) 0.044(3) 0.031(3) -0.002(2) 0.014(2) -0.004(2)
C38 0.017(2) 0.027(2) 0.017(2) -0.0014(17) 0.0026(16) -0.0022(17)
C39 0.022(2) 0.025(2) 0.019(2) -0.0024(17) 0.0037(17) 0.0013(18)
C40 0.025(2) 0.026(2) 0.021(2) 0.0007(18) 0.0037(18) 0.0033(18)
C41 0.019(2) 0.028(2) 0.019(2) -0.0013(18) 0.0023(17) -0.0025(18)
C42 0.025(2) 0.025(2) 0.021(2) -0.0031(18) -0.0024(18) 0.0029(18)
C43 0.019(2) 0.028(2) 0.023(2) -0.0042(18) 0.0023(17) 0.0033(18)
C44 0.020(2) 0.022(2) 0.024(2) 0.0001(18) 0.0003(17) 0.0007(17)
C45 0.028(2) 0.027(2) 0.025(2) 0.0034(19) 0.0052(19) -0.0035(19)
C46 0.029(2) 0.032(3) 0.025(2) 0.005(2) 0.0017(19) -0.006(2)
C47 0.023(2) 0.027(2) 0.031(3) -0.001(2) 0.0012(19) -0.0024(19)
C48 0.024(2) 0.038(3) 0.029(3) 0.006(2) -0.0023(19) -0.005(2)
C49 0.021(2) 0.038(3) 0.041(3) 0.004(2) -0.005(2) 0.001(2)
C50 0.025(2) 0.025(2) 0.027(2) 0.0007(19) 0.0030(19) 0.0031(19)
C51 0.032(3) 0.032(3) 0.038(3) -0.009(2) -0.006(2) -0.003(2)
C52 0.040(3) 0.030(3) 0.043(3) -0.010(2) -0.003(2) -0.002(2)
C53 0.028(3) 0.046(3) 0.034(3) -0.010(2) 0.004(2) -0.015(2)
C54 0.030(3) 0.034(3) 0.074(4) -0.005(3) -0.001(3) 0.002(2)
C55 0.051(4) 0.039(4) 0.102(6) -0.014(4) 0.002(4) -0.011(3)
C56 0.056(5) 0.049(5) 0.223(12) 0.026(6) -0.027(6) -0.015(4)
C57 0.037(3) 0.022(2) 0.037(3) 0.000(2) 0.003(2) 0.005(2)
C58 0.040(3) 0.034(3) 0.059(4) 0.001(3) -0.003(3) 0.011(2)
C59 0.225(14) 0.132(10) 0.131(10) -0.076(8) -0.096(10) 0.149(10)
C60 0.31(2) 0.193(16) 0.140(13) 0.023(11) 0.030(13) 0.186(16)
C61 0.031(3) 0.039(3) 0.054(4) 0.012(3) 0.006(2) -0.010(2)
C62 0.338(19) 0.046(5) 0.225(14) -0.026(7) 0.219(15) -0.055(9)
C63 0.211(14) 0.052(6) 0.226(14) -0.010(7) 0.161(12) -0.010(7)
C64 0.146(13) 0.24(2) 0.69(5) 0.33(3) 0.17(2) 0.109(13)
C65 0.045(3) 0.019(2) 0.044(3) 0.005(2) 0.006(2) 0.005(2)
C66 0.044(3) 0.023(3) 0.052(3) 0.004(2) 0.009(3) 0.006(2)
C67 0.057(4) 0.034(3) 0.060(4) 0.007(3) 0.021(3) 0.005(3)
C68 0.063(5) 0.063(5) 0.104(6) -0.005(4) 0.044(4) 0.018(4)
P1 0.0338(7) 0.0518(9) 0.0429(8) 0.0088(7) 0.0164(6) 0.0043(7)
F1 0.050(2) 0.077(3) 0.057(2) 0.0057(19) 0.0257(18) 0.0210(19)
F2 0.074(2) 0.057(2) 0.051(2) -0.0014(17) 0.0322(19) 0.0057(19)
F3 0.100(3) 0.073(3) 0.056(2) 0.014(2) 0.024(2) 0.019(2)
F4 0.042(2) 0.101(3) 0.139(4) -0.063(3) 0.029(2) -0.018(2)
F5 0.150(4) 0.069(3) 0.070(3) 0.029(2) 0.052(3) 0.052(3)
F6 0.058(2) 0.111(4) 0.086(3) -0.007(3) 0.009(2) -0.020(2)
P2 0.0418(8) 0.0306(8) 0.0519(9) -0.0001(6) 0.0012(7) -0.0059(6)
F7 0.055(2) 0.0296(17) 0.067(2) -0.0004(15) 0.0048(17) -0.0021(15)
F8 0.055(2) 0.051(2) 0.065(2) -0.0050(18) -0.0064(18) -0.0121(17)
F9 0.061(2) 0.060(2) 0.082(3) -0.016(2) 0.022(2) -0.0020(19)
F10 0.064(2) 0.074(3) 0.063(2) -0.005(2) 0.019(2) -0.016(2)
F11 0.056(2) 0.058(2) 0.060(2) 0.0124(18) -0.0146(18) -0.0144(18)
F12 0.068(3) 0.033(2) 0.119(4) 0.018(2) -0.013(2) -0.0071(18)
P3 0.0307(7) 0.0493(9) 0.0282(7) -0.0013(6) 0.0040(5) 0.0060(6)
F13 0.067(2) 0.051(2) 0.047(2) -0.0002(16) 0.0186(17) 0.0086(18)
F14 0.0411(19) 0.103(3) 0.0399(19) 0.0116(19) -0.0065(15) -0.020(2)
F15 0.061(2) 0.112(3) 0.043(2) 0.005(2) 0.0171(18) -0.030(2)
F16 0.143(4) 0.097(3) 0.056(3) -0.032(2) 0.007(3) 0.055(3)
F17 0.0355(19) 0.152(4) 0.049(2) -0.015(2) -0.0054(16) 0.029(2)
F18 0.142(4) 0.048(2) 0.036(2) 0.0040(16) 0.000(2) -0.029(2)
P4 0.0323(7) 0.0711(11) 0.0320(7) -0.0023(7) 0.0091(6) -0.0106(7)
F19 0.042(2) 0.176(5) 0.056(3) -0.017(3) 0.0185(19) -0.025(3)
F20 0.105(3) 0.107(4) 0.058(3) 0.003(2) 0.001(2) -0.060(3)
F21 0.157(5) 0.174(6) 0.061(3) -0.054(3) 0.025(3) -0.104(5)
F22 0.092(4) 0.130(5) 0.204(7) -0.032(5) 0.001(4) 0.059(4)
F23 0.151(6) 0.426(13) 0.061(3) -0.069(5) 0.063(4) -0.166(7)
F24 0.203(8) 0.149(6) 0.205(8) 0.088(6) -0.077(6) 0.020(6)
N71 0.073(5) 0.205(10) 0.094(6) 0.012(6) 0.037(5) -0.040(6)
C71 0.075(5) 0.083(6) 0.068(5) 0.005(4) 0.032(4) -0.003(5)
C72 0.094(7) 0.096(7) 0.102(7) -0.001(6) 0.021(6) -0.011(6)
N81 0.082(6) 0.166(9) 0.095(6) -0.033(6) 0.016(5) 0.009(6)
C81 0.063(5) 0.109(8) 0.069(6) -0.035(5) 0.007(4) -0.007(5)
C82 0.122(8) 0.094(7) 0.095(7) -0.035(6) 0.003(6) -0.017(6)

loop_
_atom_type_symbol
_atom_type_description
_atom_type_scat_dispersion_real
_atom_type_scat_dispersion_imag
_atom_type_scat_source
C C 0.0033 0.0016 'International Tables Vol C Tables 4.2.6.8 and 6.1.1.4'
H H 0.0000 0.0000 'International Tables Vol C Tables 4.2.6.8 and 6.1.1.4'
N N 0.0061 0.0033 'International Tables Vol C Tables 4.2.6.8 and 6.1.1.4'
F F 0.0171 0.0103 'International Tables Vol C Tables 4.2.6.8 and 6.1.1.4'
P P 0.1023 0.0942 'International Tables Vol C Tables 4.2.6.8 and 6.1.1.4'
Ag Ag -0.8971 1.1015 'International Tables Vol C Tables 4.2.6.8 and 6.1.1.4'

loop_
_geom_angle_atom_site_label_1
_geom_angle_atom_site_label_2
_geom_angle_atom_site_label_3
_geom_angle
C1 Ag1 C35 175.25(17)
C10 Ag2 C44 178.46(17)
C13 Ag3 C47 177.93(18)
C16 Ag4 C50 177.04(19)
C1 N1 C2 111.7(4)
C1 N1 C4 123.0(4)
C2 N1 C4 124.8(4)
C1 N2 C3 111.5(4)
C1 N2 C19 124.4(4)
C3 N2 C19 124.1(4)
C10 N3 C11 111.1(4)
C10 N3 C5 124.7(4)
C11 N3 C5 124.2(4)
C10 N4 C12 111.4(4)
C10 N4 C23 123.9(4)
C12 N4 C23 124.7(4)
C13 N5 C14 111.8(4)
C13 N5 C7 123.1(4)
C14 N5 C7 125.1(4)
C13 N6 C15 111.4(4)
C13 N6 C27 123.0(4)
C15 N6 C27 125.5(4)
C16 N7 C17 111.4(4)
C16 N7 C8 124.8(4)
C17 N7 C8 123.6(4)
C16 N8 C18 111.8(4)
C16 N8 C31 123.9(4)
C18 N8 C31 124.3(4)
C35 N9 C36 111.6(4)
C35 N9 C38 124.7(4)
C36 N9 C38 123.5(4)
C35 N10 C37 111.8(4)
C35 N10 C53 123.9(4)
C37 N10 C53 124.3(4)
C44 N11 C45 111.2(4)
C44 N11 C39 122.9(4)
C45 N11 C39 125.8(4)
C44 N12 C46 111.0(4)
C44 N12 C57 124.0(4)
C46 N12 C57 124.9(4)
C47 N13 C48 111.5(4)
C47 N13 C41 124.2(4)
C48 N13 C41 124.2(4)
C47 N14 C49 111.9(4)
C47 N14 C61 124.2(4)
C49 N14 C61 123.8(4)
C50 N15 C51 111.5(4)
C50 N15 C42 123.6(4)
C51 N15 C42 124.9(4)
C50 N16 C52 111.0(4)
C50 N16 C65 123.9(4)
C52 N16 C65 125.0(4)
N2 C1 N1 103.6(4)
N2 C1 Ag1 130.8(3)
N1 C1 Ag1 125.5(3)
C3 C2 N1 106.0(4)
C2 C3 N2 107.2(4)
C5 C4 C9 119.8(4)
C5 C4 N1 120.2(4)
C9 C4 N1 119.9(4)
C6 C5 C4 119.7(4)
C6 C5 N3 119.4(4)
C4 C5 N3 120.9(4)
C7 C6 C5 120.6(4)
C6 C7 C8 119.9(4)
C6 C7 N5 118.5(4)
C8 C7 N5 121.6(4)
C9 C8 C7 119.8(4)
C9 C8 N7 118.5(4)
C7 C8 N7 121.7(4)
C8 C9 C4 119.9(4)
N4 C10 N3 104.1(4)
N4 C10 Ag2 125.8(3)
N3 C10 Ag2 130.1(3)
C12 C11 N3 106.3(4)
C11 C12 N4 107.2(4)
N6 C13 N5 103.9(4)
N6 C13 Ag3 126.7(3)
N5 C13 Ag3 129.1(3)
C15 C14 N5 106.1(4)
C14 C15 N6 106.8(4)
N8 C16 N7 104.0(4)
N8 C16 Ag4 125.5(3)
N7 C16 Ag4 130.6(3)
C18 C17 N7 106.0(4)
C17 C18 N8 106.9(4)
N2 C19 C20 113.3(4)
C19 C20 C21 113.6(5)
C22 C21 C20 112.6(5)
N4 C23 C24 111.5(4)
C25 C24 C23 116.7(7)
C24 C25 C26 111.8(8)
N6 C27 C28 111.8(5)
C29 C28 C27 114.7(7)
C28 C29 C30 113.6(8)
N8 C31 C32 112.4(5)
C33 C32 C31 118.6(9)
C34 C33 C32 134.2(16)
N10 C35 N9 103.4(4)
N10 C35 Ag1 126.8(3)
N9 C35 Ag1 129.7(3)
C37 C36 N9 105.7(4)
C36 C37 N10 107.5(4)
C39 C38 C43 120.1(4)
C39 C38 N9 122.5(4)
C43 C38 N9 117.4(4)
C40 C39 C38 120.3(4)
C40 C39 N11 119.1(4)
C38 C39 N11 120.6(4)
C41 C40 C39 120.1(4)
C40 C41 C42 120.0(4)
C40 C41 N13 119.0(4)
C42 C41 N13 121.0(4)
C43 C42 C41 119.9(4)
C43 C42 N15 118.2(4)
C41 C42 N15 121.9(4)
C42 C43 C38 119.5(4)
N12 C44 N11 104.1(4)
N12 C44 Ag2 129.0(3)
N11 C44 Ag2 126.4(3)
C46 C45 N11 106.2(4)
C45 C46 N12 107.5(4)
N14 C47 N13 103.9(4)
N14 C47 Ag3 128.2(3)
N13 C47 Ag3 127.8(3)
C49 C48 N13 105.9(4)
C48 C49 N14 106.8(4)
N16 C50 N15 104.6(4)
N16 C50 Ag4 130.1(3)
N15 C50 Ag4 125.2(3)
C52 C51 N15 104.9(4)
C51 C52 N16 108.0(4)
N10 C53 C54 112.9(4)
C53 C54 C55 111.5(5)
C56 C55 C54 114.4(7)
N12 C57 C58 111.4(4)
C59 C58 C57 111.7(6)
C60 C59 C58 132.4(11)
C62 C61 N14 113.4(6)
C63 C62 C61 131.1(11)
C64 C63 C62 131.2(16)
N16 C65 C66 112.2(4)
C67 C66 C65 114.9(5)
C66 C67 C68 112.8(6)
F4 P1 F5 92.4(3)
F4 P1 F6 177.8(3)
F5 P1 F6 89.8(3)
F4 P1 F2 89.1(2)
F5 P1 F2 89.5(2)
F6 P1 F2 90.6(2)
F4 P1 F3 89.6(3)
F5 P1 F3 177.0(3)
F6 P1 F3 88.2(3)
F2 P1 F3 88.4(2)
F4 P1 F1 89.5(2)
F5 P1 F1 91.0(2)
F6 P1 F1 90.8(2)
F2 P1 F1 178.5(2)
F3 P1 F1 91.2(2)
F10 P2 F12 89.8(2)
F10 P2 F7 91.1(2)
F12 P2 F7 179.0(3)
F10 P2 F11 90.7(2)
F12 P2 F11 90.4(2)
F7 P2 F11 90.10(19)
F10 P2 F8 89.8(2)
F12 P2 F8 89.6(2)
F7 P2 F8 89.98(19)
F11 P2 F8 179.5(3)
F10 P2 F9 179.2(2)
F12 P2 F9 90.4(2)
F7 P2 F9 88.8(2)
F11 P2 F9 90.1(2)
F8 P2 F9 89.4(2)
F16 P3 F14 91.5(2)
F16 P3 F18 93.1(3)
F14 P3 F18 90.2(2)
F16 P3 F13 177.0(3)
F14 P3 F13 90.7(2)
F18 P3 F13 89.0(2)
F16 P3 F15 88.6(3)
F14 P3 F15 89.1(2)
F18 P3 F15 178.2(3)
F13 P3 F15 89.3(2)
F16 P3 F17 89.9(2)
F14 P3 F17 178.4(3)
F18 P3 F17 90.3(2)
F13 P3 F17 87.8(2)
F15 P3 F17 90.3(2)
F24 P4 F23 85.4(5)
F24 P4 F21 87.3(4)
F23 P4 F21 92.4(3)
F24 P4 F19 91.5(4)
F23 P4 F19 175.4(4)
F21 P4 F19 90.8(3)
F24 P4 F22 176.8(4)
F23 P4 F22 94.9(5)
F21 P4 F22 95.8(4)
F19 P4 F22 88.0(3)
F24 P4 F20 92.0(4)
F23 P4 F20 87.6(3)
F21 P4 F20 179.4(4)
F19 P4 F20 89.2(2)
F22 P4 F20 84.8(3)
N71 C71 C72 179.3(11)
N81 C81 C82 179.3(11)

loop_
_geom_bond_atom_site_label_1
_geom_bond_atom_site_label_2
_geom_bond_distance
Ag1 C1 2.073(4)
Ag1 C35 2.078(4)
Ag2 C10 2.081(4)
Ag2 C44 2.089(4)
Ag3 C13 2.083(5)
Ag3 C47 2.086(5)
Ag4 C16 2.083(5)
Ag4 C50 2.086(5)
N1 C1 1.369(5)
N1 C2 1.391(6)
N1 C4 1.422(6)
N2 C1 1.348(5)
N2 C3 1.394(6)
N2 C19 1.463(6)
N3 C10 1.361(6)
N3 C11 1.385(6)
N3 C5 1.424(5)
N4 C10 1.350(5)
N4 C12 1.376(6)
N4 C23 1.474(6)
N5 C13 1.351(6)
N5 C14 1.384(6)
N5 C7 1.425(6)
N6 C13 1.345(6)
N6 C15 1.386(7)
N6 C27 1.480(6)
N7 C16 1.366(6)
N7 C17 1.388(6)
N7 C8 1.421(6)
N8 C16 1.341(6)
N8 C18 1.385(6)
N8 C31 1.472(6)
N9 C35 1.365(6)
N9 C36 1.390(6)
N9 C38 1.426(5)
N10 C35 1.351(6)
N10 C37 1.372(6)
N10 C53 1.474(6)
N11 C44 1.359(6)
N11 C45 1.392(6)
N11 C39 1.427(5)
N12 C44 1.348(6)
N12 C46 1.388(6)
N12 C57 1.472(6)
N13 C47 1.358(6)
N13 C48 1.389(6)
N13 C41 1.432(5)
N14 C47 1.342(6)
N14 C49 1.382(6)
N14 C61 1.477(6)
N15 C50 1.350(6)
N15 C51 1.396(6)
N15 C42 1.419(6)
N16 C50 1.341(6)
N16 C52 1.372(6)
N16 C65 1.482(6)
C2 C3 1.338(7)
C4 C5 1.395(6)
C4 C9 1.399(6)
C5 C6 1.386(6)
C6 C7 1.377(6)
C7 C8 1.401(6)
C8 C9 1.385(6)
C11 C12 1.342(7)
C14 C15 1.339(7)
C17 C18 1.347(7)
C19 C20 1.502(7)
C20 C21 1.520(8)
C21 C22 1.511(8)
C23 C24 1.530(9)
C24 C25 1.431(10)
C25 C26 1.564(11)
C27 C28 1.496(9)
C28 C29 1.459(10)
C29 C30 1.551(13)
C31 C32 1.496(10)
C32 C33 1.448(14)
C33 C34 1.166(16)
C36 C37 1.341(7)
C38 C39 1.381(6)
C38 C43 1.390(6)
C39 C40 1.381(6)
C40 C41 1.379(6)
C41 C42 1.394(6)
C42 C43 1.389(6)
C45 C46 1.331(7)
C48 C49 1.346(7)
C51 C52 1.346(7)
C53 C54 1.498(8)
C54 C55 1.516(8)
C55 C56 1.493(10)
C57 C58 1.520(7)
C58 C59 1.508(11)
C59 C60 1.220(15)
C61 C62 1.429(11)
C62 C63 1.342(13)
C63 C64 1.286(14)
C65 C66 1.518(7)
C66 C67 1.504(8)
C67 C68 1.523(8)
P1 F4 1.567(4)
P1 F5 1.569(4)
P1 F6 1.585(4)
P1 F2 1.599(3)
P1 F3 1.599(4)
P1 F1 1.603(4)
P2 F10 1.584(4)
P2 F12 1.589(4)
P2 F7 1.591(3)
P2 F11 1.593(4)
P2 F8 1.600(4)
P2 F9 1.609(4)
P3 F16 1.572(4)
P3 F14 1.576(3)
P3 F18 1.592(4)
P3 F13 1.592(3)
P3 F15 1.595(4)
P3 F17 1.596(4)
P4 F24 1.519(6)
P4 F23 1.526(5)
P4 F21 1.546(4)
P4 F19 1.546(4)
P4 F22 1.551(6)
P4 F20 1.605(4)
N71 C71 1.116(10)
C71 C72 1.486(11)
N81 C81 1.126(11)
C81 C82 1.458(13)
